data_7155578
loop_
_publ_author_name
'Cui, Hai-Lei'
'Wang, Jiang-Fang'
'Zhou, Hai-Lin'
'You, Xiao-Lin'
'Jiang, Xiao-Jie'

_publ_section_title
;
 Catalyst-free Synthesis of Novel Dimeric \b-Carboline Derivatives via An
 Unexpected [2 + 2 + 2] Annulation
;
_journal_name_full 'Org. Biomol. Chem.'
_journal_paper_doi 10.1039/C7OB00689F
_journal_year 2017
_chemical_formula_moiety 'C2.24 H2.15 N0.24 O0.21'
_chemical_formula_sum 'C2.24 H2.15 N0.24 O0.21'
_chemical_formula_weight 35.74
_chemical_name_systematic
; 
 ? 
;
_space_group_IT_number 2
_symmetry_cell_setting triclinic
_symmetry_space_group_name_Hall '-P 1'
_symmetry_space_group_name_H-M 'P -1'
_atom_sites_solution_primary direct
_atom_sites_solution_secondary difmap
_audit_creation_method SHELXL-97
_audit_update_record
;
2017-03-06 deposited with the CCDC.
2017-04-11 downloaded from the CCDC.
;
_cell_angle_alpha 87.669(10)
_cell_angle_beta 72.107(9)
_cell_angle_gamma 70.902(9)
_cell_formula_units_Z 67
_cell_length_a 13.255(2)
_cell_length_b 15.682(3)
_cell_length_c 17.830(3)
_cell_measurement_reflns_used 9859
_cell_measurement_temperature 296(2)
_cell_measurement_theta_max 27.37
_cell_measurement_theta_min 2.53
_cell_volume 3325.5(10)
_computing_cell_refinement 'Bruker SMART'
_computing_data_collection 'Bruker SMART'
_computing_data_reduction 'Bruker SAINT'
_computing_molecular_graphics 'Bruker SHELXTL'
_computing_publication_material 'Bruker SHELXTL'
_computing_structure_refinement 'SHELXL-97 (Sheldrick, 1997)'
_computing_structure_solution 'SHELXS-97 (Sheldrick, 1990)'
_diffrn_ambient_temperature 296(2)
_diffrn_measured_fraction_theta_full 0.979
_diffrn_measured_fraction_theta_max 0.979
_diffrn_measurement_device_type 'CCD area detector'
_diffrn_measurement_method 'phi and omega scans'
_diffrn_radiation_monochromator graphite
_diffrn_radiation_source 'fine-focus sealed tube'
_diffrn_radiation_type MoK\a
_diffrn_radiation_wavelength 0.71073
_diffrn_reflns_av_R_equivalents 0.1154
_diffrn_reflns_av_sigmaI/netI 0.0841
_diffrn_reflns_limit_h_max 17
_diffrn_reflns_limit_h_min -17
_diffrn_reflns_limit_k_max 20
_diffrn_reflns_limit_k_min -20
_diffrn_reflns_limit_l_max 23
_diffrn_reflns_limit_l_min -23
_diffrn_reflns_number 108746
_diffrn_reflns_theta_full 27.46
_diffrn_reflns_theta_max 27.46
_diffrn_reflns_theta_min 1.20
_exptl_absorpt_coefficient_mu 0.078
_exptl_absorpt_correction_type none
_exptl_crystal_density_diffrn 1.196
_exptl_crystal_density_meas 0
_exptl_crystal_density_method 'not measured'
_exptl_crystal_F_000 1268
_refine_diff_density_max 1.428
_refine_diff_density_min -0.454
_refine_diff_density_rms 0.111
_refine_ls_extinction_coef 0.0082(16)
_refine_ls_extinction_expression Fc^*^=kFc[1+0.001xFc^2^\l^3^/sin(2\q)]^-1/4^
_refine_ls_extinction_method SHELXL
_refine_ls_goodness_of_fit_ref 1.025
_refine_ls_matrix_type full
_refine_ls_number_parameters 777
_refine_ls_number_reflns 14891
_refine_ls_number_restraints 0
_refine_ls_restrained_S_all 1.025
_refine_ls_R_factor_all 0.2105
_refine_ls_R_factor_gt 0.1099
_refine_ls_shift/su_max 0.001
_refine_ls_shift/su_mean 0.000
_refine_ls_structure_factor_coef Fsqd
_refine_ls_weighting_details 'calc w=1/[\s^2^(Fo^2^)+(0.1798P)^2^+3.2582P] where P=(Fo^2^+2Fc^2^)/3'
_refine_ls_weighting_scheme calc
_refine_ls_wR_factor_gt 0.2901
_refine_ls_wR_factor_ref 0.3683
_reflns_number_gt 6840
_reflns_number_total 14891
_reflns_threshold_expression >2sigma(I)
_cod_data_source_file c7ob00689f3.cif
_cod_data_source_block a
_cod_depositor_comments
;
The following automatic conversions were performed:

'_symmetry_cell_setting' value 'Triclinic' changed to 'triclinic'
according to
/home/data/users/saulius/crontab/automatic-downloads/rss-feeds/RSC/lib/dictionaries/cif_core.dic
dictionary named 'cif_core.dic' version 2.4.2 from 2011-04-26.

Automatic conversion script
Id: cif_fix_values 4973 2017-02-22 13:04:09Z antanas 
;
_cod_original_cell_volume 3325.3(10)
_cod_original_sg_symbol_H-M P-1
_cod_database_code 7155578

loop_
_symmetry_equiv_pos_as_xyz
'x, y, z'
'-x, -y, -z'

loop_
_atom_site_label
_atom_site_type_symbol
_atom_site_fract_x
_atom_site_fract_y
_atom_site_fract_z
_atom_site_U_iso_or_equiv
_atom_site_adp_type
_atom_site_occupancy
_atom_site_symmetry_multiplicity
_atom_site_calc_flag
_atom_site_refinement_flags
N1 N 0.1398(4) 0.4907(2) 0.4027(2) 0.0656(11) Uani 1 1 d .
H1A H 0.1891 0.5049 0.4167 0.079 Uiso 1 1 calc R
O1 O -0.4135(4) 1.1989(3) 0.3231(2) 0.0902(12) Uani 1 1 d .
N2 N 0.1432(3) 0.9062(2) 0.3829(2) 0.0577(10) Uani 1 1 d .
H2A H 0.0999 0.9404 0.4247 0.069 Uiso 1 1 calc R
O2 O -0.0792(3) 0.9497(2) 0.4917(2) 0.0797(11) Uani 1 1 d .
N3 N 0.8754(3) 0.0665(2) 0.0878(2) 0.0484(9) Uani 1 1 d .
H3A H 0.8267 0.1110 0.0750 0.058 Uiso 1 1 calc R
O3 O 1.0864(3) 0.4045(2) 0.0093(2) 0.0702(10) Uani 1 1 d .
N4 N 0.8651(3) 0.4793(2) 0.1210(2) 0.0515(9) Uani 1 1 d .
H4A H 0.9076 0.4933 0.0788 0.062 Uiso 1 1 calc R
O4 O 1.4415(4) 0.4850(3) 0.1322(3) 0.1108(16) Uani 1 1 d .
N5 N -0.1013(4) 0.6937(3) 0.3942(3) 0.0678(11) Uani 1 1 d .
N6 N 0.0910(3) 0.6886(2) 0.3755(2) 0.0547(10) Uani 1 1 d .
N7 N 1.1089(3) 0.1340(2) 0.1151(2) 0.0508(9) Uani 1 1 d .
N8 N 0.9184(3) 0.2335(2) 0.12992(19) 0.0419(8) Uani 1 1 d .
O8 O 0.4486(10) 0.4027(8) 0.4574(7) 0.256(4) Uiso 1 1 d .
C9 C 0.9597(3) 0.3084(3) 0.0972(2) 0.0417(9) Uani 1 1 d .
H9A H 0.9575 0.3139 0.0427 0.050 Uiso 1 1 calc R
O9 O 0.7167(7) 0.3176(6) 0.0185(5) 0.202(3) Uiso 1 1 d .
C10 C 0.8770(3) 0.3934(3) 0.1452(2) 0.0440(10) Uani 1 1 d .
O10 O 0.2715(6) 0.6167(5) 0.4345(4) 0.153(2) Uiso 1 1 d .
C12 C 1.0822(3) 0.2903(3) 0.0956(2) 0.0451(10) Uani 1 1 d .
C13 C 0.9715(4) 0.0694(3) 0.1014(2) 0.0457(10) Uani 1 1 d .
C14 C 1.1460(4) 0.2082(3) 0.1102(3) 0.0489(10) Uani 1 1 d .
C17 C 1.0078(3) 0.1507(3) 0.0904(2) 0.0438(9) Uani 1 1 d .
H17A H 1.0293 0.1595 0.0337 0.053 Uiso 1 1 calc R
C18 C 0.7744(4) 0.5395(3) 0.1753(3) 0.0521(11) Uani 1 1 d .
C19 C 0.8880(4) 0.2337(3) 0.2168(2) 0.0526(11) Uani 1 1 d .
H19A H 0.9495 0.2376 0.2336 0.063 Uiso 1 1 calc R
H19B H 0.8747 0.1778 0.2340 0.063 Uiso 1 1 calc R
C20 C 1.1244(4) 0.3637(3) 0.0608(3) 0.0525(11) Uani 1 1 d .
C21 C 0.1348(4) 0.8267(3) 0.3596(3) 0.0544(11) Uani 1 1 d .
C22 C 0.7286(4) 0.4891(3) 0.2356(3) 0.0549(11) Uani 1 1 d .
C23 C 0.9670(4) -0.0719(3) 0.1184(2) 0.0510(11) Uani 1 1 d .
C24 C 0.8710(4) -0.0195(3) 0.0982(2) 0.0485(10) Uani 1 1 d .
C25 C 0.2812(4) 0.8499(3) 0.2691(3) 0.0597(12) Uani 1 1 d .
C26 C 0.7952(4) 0.3964(3) 0.2151(3) 0.0491(10) Uani 1 1 d .
C27 C 0.0417(4) 0.5500(3) 0.3946(3) 0.0572(12) Uani 1 1 d .
C28 C 1.0287(4) -0.0129(3) 0.1207(3) 0.0516(11) Uani 1 1 d .
C29 C 0.0508(4) 0.7840(3) 0.4080(3) 0.0530(11) Uani 1 1 d .
H29A H 0.0544 0.7827 0.4621 0.064 Uiso 1 1 calc R
C30 C 1.2071(4) 0.3940(3) 0.0832(3) 0.0542(11) Uani 1 1 d .
C31 C -0.0717(4) 0.8327(3) 0.4120(3) 0.0628(13) Uani 1 1 d .
C32 C 0.2331(4) 0.9213(3) 0.3277(3) 0.0586(12) Uani 1 1 d .
C34 C -0.1842(4) 1.0018(3) 0.4044(3) 0.0629(13) Uani 1 1 d .
C35 C 0.2164(4) 0.7910(3) 0.2906(3) 0.0600(12) Uani 1 1 d .
C36 C -0.1110(4) 0.9292(3) 0.4390(3) 0.0627(13) Uani 1 1 d .
C37 C 0.1208(5) 0.6815(3) 0.2887(3) 0.0678(14) Uani 1 1 d .
H37A H 0.0598 0.7225 0.2724 0.081 Uiso 1 1 calc R
H37B H 0.1324 0.6204 0.2708 0.081 Uiso 1 1 calc R
C38 C -0.0175(5) 0.5048(3) 0.3725(3) 0.0607(13) Uani 1 1 d .
C39 C 0.0029(4) 0.6495(3) 0.4140(3) 0.0590(12) Uani 1 1 d .
H39A H -0.0146 0.6589 0.4712 0.071 Uiso 1 1 calc R
C40 C 0.7888(4) -0.0550(3) 0.0938(3) 0.0621(12) Uani 1 1 d .
H40A H 0.7262 -0.0201 0.0800 0.075 Uiso 1 1 calc R
C41 C 1.2638(4) 0.1877(3) 0.1153(3) 0.0625(13) Uani 1 1 d .
H41A H 1.2765 0.2444 0.1205 0.075 Uiso 1 1 calc R
H41B H 1.2686 0.1563 0.1628 0.075 Uiso 1 1 calc R
C42 C 0.1450(5) 0.4042(3) 0.3846(3) 0.0702(14) Uani 1 1 d .
C43 C 1.1344(5) -0.0269(3) 0.1387(4) 0.0721(15) Uani 1 1 d .
H43A H 1.1979 -0.0516 0.0917 0.087 Uiso 1 1 calc R
H43B H 1.1406 -0.0699 0.1791 0.087 Uiso 1 1 calc R
C44 C 0.0468(5) 0.4103(3) 0.3669(3) 0.0647(13) Uani 1 1 d .
C45 C 0.8048(5) -0.1443(4) 0.1108(3) 0.0748(15) Uani 1 1 d .
H45A H 0.7508 -0.1696 0.1096 0.090 Uiso 1 1 calc R
C46 C 1.3607(5) 0.4526(4) 0.0432(4) 0.0791(16) Uani 1 1 d .
H46A H 1.4121 0.4714 0.0037 0.095 Uiso 1 1 calc R
C47 C 0.9796(5) -0.1620(3) 0.1334(3) 0.0639(13) Uani 1 1 d .
H47A H 1.0426 -0.1982 0.1461 0.077 Uiso 1 1 calc R
C48 C 0.7263(5) 0.6325(3) 0.1762(3) 0.0708(14) Uani 1 1 d .
H48A H 0.7577 0.6649 0.1363 0.085 Uiso 1 1 calc R
C49 C -0.2588(5) 1.0782(3) 0.4510(3) 0.0745(15) Uani 1 1 d .
H49A H -0.2591 1.0858 0.5026 0.089 Uiso 1 1 calc R
C50 C 0.8998(5) -0.1977(3) 0.1296(3) 0.0721(15) Uani 1 1 d .
H50A H 0.9089 -0.2579 0.1397 0.087 Uiso 1 1 calc R
C51 C -0.1407(4) 0.7875(3) 0.4060(3) 0.0705(14) Uani 1 1 d .
C52 C 0.7820(4) 0.3143(3) 0.2545(3) 0.0622(13) Uani 1 1 d .
H52A H 0.7168 0.3035 0.2486 0.075 Uiso 1 1 calc R
H52B H 0.7711 0.3221 0.3105 0.075 Uiso 1 1 calc R
C53 C 1.2853(4) 0.4216(4) 0.0246(3) 0.0703(14) Uani 1 1 d .
H53A H 1.2863 0.4190 -0.0276 0.084 Uiso 1 1 calc R
C54 C 1.3604(5) 0.4559(3) 0.1200(4) 0.0766(16) Uani 1 1 d .
C56 C 0.2735(5) 0.9923(4) 0.3243(4) 0.0727(15) Uani 1 1 d .
H56A H 0.2401 1.0395 0.3632 0.087 Uiso 1 1 calc R
C57 C 1.1365(5) 0.0606(4) 0.1668(4) 0.0848(18) Uani 1 1 d .
H57A H 1.0832 0.0780 0.2194 0.102 Uiso 1 1 calc R
H57B H 1.2107 0.0521 0.1704 0.102 Uiso 1 1 calc R
C58 C -0.1798(4) 0.9962(3) 0.3266(3) 0.0689(14) Uani 1 1 d .
H58A H -0.1264 0.9470 0.2938 0.083 Uiso 1 1 calc R
C59 C 1.2069(4) 0.3991(3) 0.1604(3) 0.0666(13) Uani 1 1 d .
H59A H 1.1552 0.3811 0.2002 0.080 Uiso 1 1 calc R
C60 C 1.2828(5) 0.4306(3) 0.1792(3) 0.0774(16) Uani 1 1 d .
H60A H 1.2814 0.4347 0.2314 0.093 Uiso 1 1 calc R
C61 C -0.1273(5) 0.5525(4) 0.3615(4) 0.0816(17) Uani 1 1 d .
H61A H -0.1750 0.5151 0.3764 0.098 Uiso 1 1 calc R
H61B H -0.1173 0.5649 0.3065 0.098 Uiso 1 1 calc R
C62 C -0.2643(5) 0.8329(4) 0.4160(4) 0.0862(18) Uani 1 1 d .
H62A H -0.3066 0.8018 0.4547 0.103 Uiso 1 1 calc R
H62B H -0.2866 0.8945 0.4373 0.103 Uiso 1 1 calc R
C63 C -0.3322(5) 1.1339(3) 0.3443(3) 0.0683(14) Uani 1 1 d .
C64 C 0.0318(6) 0.3302(3) 0.3486(3) 0.0772(16) Uani 1 1 d .
H64A H -0.0324 0.3327 0.3365 0.093 Uiso 1 1 calc R
C65 C -0.2522(5) 1.0613(3) 0.2958(3) 0.0692(14) Uani 1 1 d .
H65A H -0.2469 1.0563 0.2428 0.083 Uiso 1 1 calc R
C66 C 0.6315(5) 0.5357(4) 0.2989(3) 0.0765(16) Uani 1 1 d .
H66A H 0.5993 0.5049 0.3399 0.092 Uiso 1 1 calc R
C67 C 0.3753(5) 0.8500(4) 0.2061(3) 0.0753(15) Uani 1 1 d .
H67A H 0.4091 0.8030 0.1669 0.090 Uiso 1 1 calc R
C68 C 0.3667(5) 0.9904(4) 0.2601(4) 0.0843(18) Uani 1 1 d .
H68A H 0.3955 1.0377 0.2559 0.101 Uiso 1 1 calc R
C69 C 0.2278(6) 0.3218(4) 0.3825(4) 0.0932(19) Uani 1 1 d .
H69A H 0.2938 0.3182 0.3926 0.112 Uiso 1 1 calc R
C70 C -0.3329(5) 1.1435(3) 0.4217(4) 0.0805(16) Uani 1 1 d .
H70A H -0.3836 1.1943 0.4538 0.097 Uiso 1 1 calc R
C71 C 0.4173(5) 0.9197(5) 0.2026(4) 0.0859(17) Uani 1 1 d .
H71A H 0.4805 0.9194 0.1611 0.103 Uiso 1 1 calc R
C72 C 0.6330(6) 0.6752(4) 0.2362(4) 0.0857(18) Uani 1 1 d .
H72A H 0.5989 0.7374 0.2366 0.103 Uiso 1 1 calc R
C73 C 0.2271(5) 0.7049(3) 0.2518(3) 0.0738(15) Uani 1 1 d .
H73A H 0.2913 0.6568 0.2583 0.089 Uiso 1 1 calc R
H73B H 0.2389 0.7114 0.1957 0.089 Uiso 1 1 calc R
C74 C 0.1096(7) 0.2501(4) 0.3486(4) 0.105(2) Uani 1 1 d .
H74A H 0.0981 0.1971 0.3376 0.126 Uiso 1 1 calc R
C75 C 0.5871(6) 0.6277(5) 0.2973(4) 0.094(2) Uani 1 1 d .
H75A H 0.5241 0.6595 0.3384 0.113 Uiso 1 1 calc R
C76 C -0.1825(6) 0.6415(4) 0.4131(4) 0.096(2) Uani 1 1 d .
H76A H -0.2513 0.6766 0.4025 0.116 Uiso 1 1 calc R
H76B H -0.2009 0.6291 0.4685 0.116 Uiso 1 1 calc R
C78 C -0.4310(6) 1.1857(5) 0.2505(4) 0.107(2) Uani 1 1 d .
H78A H -0.4905 1.2369 0.2435 0.161 Uiso 1 1 calc R
H78B H -0.4510 1.1321 0.2511 0.161 Uiso 1 1 calc R
H78C H -0.3633 1.1793 0.2079 0.161 Uiso 1 1 calc R
C79 C -0.2959(7) 0.8351(5) 0.3443(4) 0.108(2) Uani 1 1 d .
H79A H -0.2667 0.7750 0.3182 0.129 Uiso 1 1 calc R
H79B H -0.2657 0.8750 0.3081 0.129 Uiso 1 1 calc R
C80 C 0.2074(7) 0.2451(4) 0.3648(5) 0.109(2) Uani 1 1 d .
H80A H 0.2606 0.1887 0.3636 0.131 Uiso 1 1 calc R
C82 C 1.3553(5) 0.1316(5) 0.0460(5) 0.114(3) Uani 1 1 d .
H82A H 1.3499 0.1627 -0.0016 0.137 Uiso 1 1 calc R
H82B H 1.3432 0.0746 0.0413 0.137 Uiso 1 1 calc R
C84 C 1.4722(6) 0.1123(6) 0.0506(6) 0.132(3) Uani 1 1 d .
H84A H 1.4752 0.0843 0.0997 0.159 Uiso 1 1 calc R
H84B H 1.5236 0.0679 0.0080 0.159 Uiso 1 1 calc R
C85 C 1.4663(7) 0.4705(5) 0.2008(5) 0.130(3) Uani 1 1 d .
H85A H 1.5246 0.4947 0.1997 0.195 Uiso 1 1 calc R
H85B H 1.4914 0.4068 0.2074 0.195 Uiso 1 1 calc R
H85C H 1.4004 0.4999 0.2441 0.195 Uiso 1 1 calc R
C86 C -0.4435(9) 0.8749(6) 0.3727(7) 0.217(7) Uani 1 1 d .
H86A H -0.4678 0.8756 0.3266 0.261 Uiso 1 1 calc R
H86B H -0.4727 0.8345 0.4090 0.261 Uiso 1 1 calc R
C87 C -0.4863(10) 0.9633(10) 0.4098(10) 0.239(7) Uani 1 1 d .
H87A H -0.5669 0.9839 0.4254 0.358 Uiso 1 1 calc R
H87B H -0.4587 1.0034 0.3735 0.358 Uiso 1 1 calc R
H87C H -0.4625 0.9624 0.4556 0.358 Uiso 1 1 calc R
C89 C 1.5125(8) 0.1849(6) 0.0468(5) 0.143(3) Uiso 1 1 d .
H89A H 1.5862 0.1639 0.0526 0.215 Uiso 1 1 calc R
H89B H 1.4628 0.2300 0.0884 0.215 Uiso 1 1 calc R
H89C H 1.5163 0.2108 -0.0034 0.215 Uiso 1 1 calc R
C90 C 0.7406(4) 0.2472(3) 0.0706(2) 0.0492(10) Uiso 1 1 d .
C92 C 0.3792(9) 0.4518(8) 0.4118(6) 0.156(3) Uiso 1 1 d .
C93 C 0.2795(10) 0.6827(8) 0.4844(7) 0.168(4) Uiso 1 1 d .

loop_
_atom_site_aniso_label
_atom_site_aniso_U_11
_atom_site_aniso_U_22
_atom_site_aniso_U_33
_atom_site_aniso_U_23
_atom_site_aniso_U_13
_atom_site_aniso_U_12
N1 0.089(3) 0.039(2) 0.091(3) 0.0130(19) -0.051(2) -0.029(2)
O1 0.105(3) 0.065(2) 0.095(3) 0.018(2) -0.031(2) -0.022(2)
N2 0.058(2) 0.039(2) 0.084(3) 0.0002(18) -0.029(2) -0.0191(18)
O2 0.072(2) 0.062(2) 0.113(3) -0.018(2) -0.041(2) -0.0180(19)
N3 0.055(2) 0.0410(19) 0.064(2) 0.0093(16) -0.0311(18) -0.0244(17)
O3 0.063(2) 0.070(2) 0.097(2) 0.0426(19) -0.0366(19) -0.0407(18)
N4 0.052(2) 0.042(2) 0.067(2) 0.0092(17) -0.0219(18) -0.0222(18)
O4 0.115(4) 0.100(3) 0.172(5) 0.021(3) -0.090(3) -0.065(3)
N5 0.078(3) 0.044(2) 0.106(3) 0.011(2) -0.052(3) -0.030(2)
N6 0.081(3) 0.0330(18) 0.066(2) 0.0060(16) -0.038(2) -0.0254(19)
N7 0.052(2) 0.042(2) 0.074(2) 0.0143(17) -0.0365(18) -0.0208(17)
N8 0.0469(19) 0.0394(18) 0.0508(19) 0.0104(14) -0.0224(16) -0.0232(16)
C9 0.044(2) 0.039(2) 0.054(2) 0.0137(17) -0.0200(19) -0.0252(19)
C10 0.045(2) 0.040(2) 0.061(3) 0.0121(18) -0.024(2) -0.0266(19)
C12 0.044(2) 0.038(2) 0.063(3) 0.0089(18) -0.023(2) -0.0217(19)
C13 0.057(3) 0.039(2) 0.053(2) 0.0083(18) -0.027(2) -0.023(2)
C14 0.049(3) 0.044(2) 0.065(3) 0.0091(19) -0.028(2) -0.022(2)
C17 0.047(2) 0.038(2) 0.059(2) 0.0085(18) -0.027(2) -0.0207(19)
C18 0.055(3) 0.040(2) 0.073(3) -0.004(2) -0.032(2) -0.018(2)
C19 0.072(3) 0.049(3) 0.054(2) 0.017(2) -0.026(2) -0.038(2)
C20 0.044(2) 0.046(2) 0.073(3) 0.016(2) -0.019(2) -0.022(2)
C21 0.060(3) 0.035(2) 0.079(3) 0.004(2) -0.039(3) -0.014(2)
C22 0.052(3) 0.058(3) 0.065(3) -0.009(2) -0.024(2) -0.024(2)
C23 0.072(3) 0.039(2) 0.052(2) 0.0082(18) -0.022(2) -0.029(2)
C24 0.064(3) 0.039(2) 0.053(2) 0.0023(18) -0.024(2) -0.026(2)
C25 0.061(3) 0.050(3) 0.074(3) 0.014(2) -0.034(3) -0.015(2)
C26 0.047(2) 0.049(3) 0.060(3) 0.005(2) -0.019(2) -0.025(2)
C27 0.084(3) 0.044(2) 0.064(3) 0.013(2) -0.042(3) -0.031(2)
C28 0.065(3) 0.042(2) 0.061(3) 0.0134(19) -0.032(2) -0.026(2)
C29 0.063(3) 0.039(2) 0.072(3) 0.002(2) -0.036(2) -0.021(2)
C30 0.059(3) 0.044(2) 0.073(3) 0.014(2) -0.024(2) -0.032(2)
C31 0.061(3) 0.043(3) 0.092(4) -0.004(2) -0.032(3) -0.019(2)
C32 0.060(3) 0.044(3) 0.088(3) 0.018(2) -0.045(3) -0.019(2)
C34 0.061(3) 0.043(3) 0.084(4) -0.003(2) -0.017(3) -0.022(2)
C35 0.071(3) 0.042(3) 0.072(3) 0.006(2) -0.032(3) -0.017(2)
C36 0.052(3) 0.049(3) 0.090(4) -0.007(2) -0.022(3) -0.020(2)
C37 0.101(4) 0.041(3) 0.076(3) 0.003(2) -0.046(3) -0.026(3)
C38 0.098(4) 0.046(3) 0.059(3) 0.008(2) -0.042(3) -0.036(3)
C39 0.073(3) 0.046(3) 0.075(3) 0.005(2) -0.041(3) -0.024(2)
C40 0.068(3) 0.055(3) 0.078(3) 0.007(2) -0.027(3) -0.036(3)
C41 0.063(3) 0.049(3) 0.097(4) 0.016(2) -0.045(3) -0.029(2)
C42 0.105(4) 0.040(3) 0.080(3) 0.013(2) -0.041(3) -0.032(3)
C43 0.082(4) 0.048(3) 0.113(4) 0.029(3) -0.059(3) -0.032(3)
C44 0.098(4) 0.053(3) 0.060(3) 0.010(2) -0.034(3) -0.039(3)
C45 0.097(4) 0.066(3) 0.086(4) 0.009(3) -0.031(3) -0.057(3)
C46 0.073(4) 0.091(4) 0.102(4) 0.039(3) -0.042(3) -0.056(3)
C47 0.088(4) 0.040(3) 0.077(3) 0.015(2) -0.040(3) -0.026(3)
C48 0.086(4) 0.046(3) 0.089(4) 0.000(3) -0.045(3) -0.016(3)
C49 0.082(4) 0.050(3) 0.088(4) -0.007(3) -0.032(3) -0.012(3)
C50 0.107(4) 0.049(3) 0.080(3) 0.017(2) -0.037(3) -0.046(3)
C51 0.071(3) 0.049(3) 0.105(4) 0.005(3) -0.044(3) -0.022(3)
C52 0.073(3) 0.063(3) 0.057(3) 0.004(2) -0.013(2) -0.037(3)
C53 0.065(3) 0.086(4) 0.085(3) 0.034(3) -0.035(3) -0.049(3)
C54 0.082(4) 0.054(3) 0.123(5) 0.020(3) -0.053(4) -0.042(3)
C56 0.075(4) 0.056(3) 0.108(4) 0.018(3) -0.051(3) -0.029(3)
C57 0.099(4) 0.067(3) 0.129(5) 0.042(3) -0.080(4) -0.042(3)
C58 0.068(3) 0.046(3) 0.084(4) -0.004(3) -0.005(3) -0.023(3)
C59 0.070(3) 0.055(3) 0.079(3) 0.005(2) -0.021(3) -0.030(3)
C60 0.106(5) 0.058(3) 0.084(4) -0.002(3) -0.043(3) -0.034(3)
C61 0.108(5) 0.062(3) 0.112(4) 0.009(3) -0.069(4) -0.046(3)
C62 0.085(4) 0.056(3) 0.138(5) 0.007(3) -0.064(4) -0.021(3)
C63 0.076(4) 0.045(3) 0.087(4) 0.014(3) -0.023(3) -0.027(3)
C64 0.114(5) 0.050(3) 0.083(4) 0.002(3) -0.034(3) -0.043(3)
C65 0.077(4) 0.058(3) 0.069(3) 0.010(3) -0.007(3) -0.032(3)
C66 0.069(3) 0.088(4) 0.071(3) -0.023(3) -0.014(3) -0.028(3)
C67 0.071(4) 0.073(4) 0.086(4) 0.022(3) -0.033(3) -0.023(3)
C68 0.075(4) 0.080(4) 0.124(5) 0.036(4) -0.050(4) -0.044(3)
C69 0.118(5) 0.047(3) 0.131(5) 0.010(3) -0.066(4) -0.024(3)
C70 0.090(4) 0.046(3) 0.094(4) -0.009(3) -0.029(3) -0.006(3)
C71 0.069(4) 0.094(5) 0.100(5) 0.034(4) -0.029(3) -0.034(4)
C72 0.089(4) 0.053(3) 0.109(5) -0.018(3) -0.042(4) -0.003(3)
C73 0.101(4) 0.046(3) 0.073(3) 0.002(2) -0.027(3) -0.022(3)
C74 0.137(6) 0.051(4) 0.144(6) -0.004(3) -0.055(5) -0.043(4)
C75 0.080(4) 0.081(5) 0.104(5) -0.041(4) -0.025(4) -0.002(4)
C76 0.104(5) 0.079(4) 0.133(6) 0.013(4) -0.057(4) -0.047(4)
C78 0.116(6) 0.105(5) 0.116(6) 0.037(4) -0.052(5) -0.047(5)
C79 0.154(7) 0.074(4) 0.111(5) 0.008(4) -0.061(5) -0.041(4)
C80 0.137(6) 0.042(3) 0.154(7) 0.003(3) -0.051(5) -0.029(4)
C82 0.054(4) 0.132(6) 0.145(6) -0.053(5) -0.034(4) -0.007(4)
C84 0.077(5) 0.107(6) 0.212(9) -0.031(6) -0.045(5) -0.025(4)
C85 0.147(7) 0.120(6) 0.166(8) -0.005(5) -0.105(6) -0.044(5)
C86 0.236(12) 0.110(6) 0.312(14) -0.111(8) -0.232(12) 0.088(7)
C87 0.118(8) 0.247(16) 0.316(18) -0.070(13) -0.050(10) -0.020(9)

loop_
_atom_type_symbol
_atom_type_description
_atom_type_scat_dispersion_real
_atom_type_scat_dispersion_imag
_atom_type_scat_source
C C 0.0033 0.0016 'International Tables Vol C Tables 4.2.6.8 and 6.1.1.4'
H H 0.0000 0.0000 'International Tables Vol C Tables 4.2.6.8 and 6.1.1.4'
N N 0.0061 0.0033 'International Tables Vol C Tables 4.2.6.8 and 6.1.1.4'
O O 0.0106 0.0060 'International Tables Vol C Tables 4.2.6.8 and 6.1.1.4'

loop_
_geom_angle_atom_site_label_1
_geom_angle_atom_site_label_2
_geom_angle_atom_site_label_3
_geom_angle
C27 N1 C42 107.9(4)
C63 O1 C78 118.9(5)
C32 N2 C21 108.0(4)
C24 N3 C13 108.4(3)
C10 N4 C18 109.0(4)
C85 O4 C54 120.1(6)
C51 N5 C39 114.2(4)
C51 N5 C76 120.3(5)
C39 N5 C76 114.5(4)
C39 N6 C37 112.1(3)
C39 N6 C29 107.5(4)
C37 N6 C29 112.3(3)
C14 N7 C57 122.8(3)
C14 N7 C17 114.0(3)
C57 N7 C17 119.2(3)
C17 N8 C19 112.6(3)
C17 N8 C9 105.4(3)
C19 N8 C9 113.4(3)
N8 C9 C10 106.4(3)
N8 C9 C12 112.0(3)
C10 C9 C12 114.0(3)
C26 C10 N4 109.7(4)
C26 C10 C9 125.4(3)
N4 C10 C9 124.6(4)
C14 C12 C20 125.5(4)
C14 C12 C9 121.3(3)
C20 C12 C9 111.9(3)
C28 C13 N3 110.0(3)
C28 C13 C17 126.5(4)
N3 C13 C17 123.4(3)
C12 C14 N7 120.5(4)
C12 C14 C41 124.0(4)
N7 C14 C41 115.3(4)
N8 C17 N7 111.8(3)
N8 C17 C13 113.2(3)
N7 C17 C13 110.0(3)
N4 C18 C48 131.0(5)
N4 C18 C22 107.5(4)
C48 C18 C22 121.5(5)
N8 C19 C52 109.9(3)
O3 C20 C12 117.1(4)
O3 C20 C30 117.2(4)
C12 C20 C30 125.7(4)
C35 C21 N2 110.1(4)
C35 C21 C29 126.0(4)
N2 C21 C29 123.8(4)
C18 C22 C66 118.8(5)
C18 C22 C26 107.1(4)
C66 C22 C26 134.2(5)
C47 C23 C24 118.2(4)
C47 C23 C28 135.0(4)
C24 C23 C28 106.7(4)
N3 C24 C40 129.9(4)
N3 C24 C23 107.8(3)
C40 C24 C23 122.2(4)
C67 C25 C32 118.6(5)
C67 C25 C35 134.4(5)
C32 C25 C35 106.9(4)
C10 C26 C22 106.8(4)
C10 C26 C52 122.8(4)
C22 C26 C52 130.3(4)
C38 C27 N1 110.7(4)
C38 C27 C39 125.4(4)
N1 C27 C39 123.7(4)
C13 C28 C23 107.0(4)
C13 C28 C43 120.3(4)
C23 C28 C43 132.7(4)
N6 C29 C21 106.5(4)
N6 C29 C31 111.8(3)
C21 C29 C31 115.8(4)
C59 C30 C53 118.4(4)
C59 C30 C20 122.5(4)
C53 C30 C20 119.0(4)
C51 C31 C36 124.0(5)
C51 C31 C29 122.3(4)
C36 C31 C29 112.6(4)
N2 C32 C56 129.7(5)
N2 C32 C25 108.0(4)
C56 C32 C25 122.4(5)
C58 C34 C49 118.3(5)
C58 C34 C36 122.2(4)
C49 C34 C36 119.5(5)
C21 C35 C25 107.0(4)
C21 C35 C73 121.6(5)
C25 C35 C73 131.5(5)
O2 C36 C31 117.8(5)
O2 C36 C34 119.2(4)
C31 C36 C34 123.1(4)
N6 C37 C73 109.8(4)
C27 C38 C44 106.3(4)
C27 C38 C61 121.6(4)
C44 C38 C61 132.0(4)
N6 C39 N5 112.3(4)
N6 C39 C27 111.7(4)
N5 C39 C27 109.8(3)
C45 C40 C24 117.0(5)
C82 C41 C14 114.4(4)
N1 C42 C69 130.0(5)
N1 C42 C44 108.0(4)
C69 C42 C44 121.9(5)
C28 C43 C57 110.1(4)
C64 C44 C42 118.4(5)
C64 C44 C38 134.7(5)
C42 C44 C38 106.9(4)
C40 C45 C50 121.8(5)
C53 C46 C54 119.9(5)
C50 C47 C23 120.3(5)
C72 C48 C18 118.8(6)
C70 C49 C34 120.4(5)
C47 C50 C45 120.5(4)
C31 C51 N5 120.6(5)
C31 C51 C62 123.6(5)
N5 C51 C62 115.7(4)
C26 C52 C19 108.8(4)
C46 C53 C30 120.8(5)
C46 C54 O4 115.6(5)
C46 C54 C60 120.6(5)
O4 C54 C60 123.9(6)
C32 C56 C68 117.3(6)
N7 C57 C43 113.2(4)
C34 C58 C65 122.1(5)
C30 C59 C60 120.8(5)
C54 C60 C59 119.4(5)
C38 C61 C76 109.1(4)
C79 C62 C51 115.5(6)
O1 C63 C65 125.2(5)
O1 C63 C70 115.5(5)
C65 C63 C70 119.3(5)
C74 C64 C44 120.3(6)
C63 C65 C58 119.3(5)
C75 C66 C22 117.6(6)
C71 C67 C25 119.6(6)
C71 C68 C56 121.5(5)
C80 C69 C42 116.8(6)
C49 C70 C63 120.4(5)
C67 C71 C68 120.6(6)
C48 C72 C75 121.1(6)
C35 C73 C37 109.4(4)
C64 C74 C80 120.7(5)
C66 C75 C72 122.3(6)
N5 C76 C61 108.5(5)
C62 C79 C86 107.2(6)
C69 C80 C74 121.8(6)
C41 C82 C84 114.4(6)
C89 C84 C82 117.9(8)
C87 C86 C79 110.4(9)

loop_
_geom_bond_atom_site_label_1
_geom_bond_atom_site_label_2
_geom_bond_distance
N1 C27 1.374(6)
N1 C42 1.382(6)
O1 C63 1.358(6)
O1 C78 1.417(8)
N2 C32 1.374(6)
N2 C21 1.380(5)
O2 C36 1.233(6)
N3 C24 1.371(5)
N3 C13 1.383(5)
O3 C20 1.238(5)
N4 C10 1.372(5)
N4 C18 1.375(6)
O4 C85 1.354(8)
O4 C54 1.373(6)
N5 C51 1.390(6)
N5 C39 1.472(6)
N5 C76 1.508(7)
N6 C39 1.468(6)
N6 C37 1.475(6)
N6 C29 1.488(5)
N7 C14 1.393(5)
N7 C57 1.468(6)
N7 C17 1.477(5)
N8 C17 1.463(5)
N8 C19 1.476(5)
N8 C9 1.480(5)
O8 C92 1.429(13)
C9 C10 1.507(6)
C9 C12 1.545(5)
O9 C90 1.432(9)
C10 C26 1.369(6)
O10 C93 1.441(12)
C12 C14 1.356(6)
C12 C20 1.473(6)
C13 C28 1.358(6)
C13 C17 1.489(5)
C14 C41 1.519(6)
C18 C48 1.387(6)
C18 C22 1.410(6)
C19 C52 1.533(7)
C20 C30 1.487(6)
C21 C35 1.356(7)
C21 C29 1.510(7)
C22 C66 1.423(7)
C22 C26 1.426(6)
C23 C47 1.394(6)
C23 C24 1.413(6)
C23 C28 1.431(6)
C24 C40 1.399(6)
C25 C67 1.399(7)
C25 C32 1.404(7)
C25 C35 1.423(7)
C26 C52 1.477(6)
C27 C38 1.360(6)
C27 C39 1.493(6)
C28 C43 1.477(6)
C29 C31 1.531(6)
C30 C59 1.381(7)
C30 C53 1.394(6)
C31 C51 1.357(7)
C31 C36 1.477(6)
C32 C56 1.376(7)
C34 C58 1.376(7)
C34 C49 1.380(7)
C34 C36 1.485(7)
C35 C73 1.486(6)
C37 C73 1.518(8)
C38 C44 1.437(7)
C38 C61 1.472(7)
C40 C45 1.382(7)
C41 C82 1.497(8)
C42 C69 1.388(8)
C42 C44 1.403(7)
C43 C57 1.491(7)
C44 C64 1.400(6)
C45 C50 1.395(8)
C46 C53 1.370(7)
C46 C54 1.371(8)
C47 C50 1.367(7)
C48 C72 1.350(8)
C49 C70 1.379(7)
C51 C62 1.514(7)
C54 C60 1.377(8)
C56 C68 1.396(8)
C58 C65 1.379(7)
C59 C60 1.384(7)
C61 C76 1.533(8)
C62 C79 1.458(8)
C63 C65 1.376(7)
C63 C70 1.391(8)
C64 C74 1.340(9)
C66 C75 1.372(9)
C67 C71 1.372(8)
C68 C71 1.383(9)
C69 C80 1.384(8)
C72 C75 1.391(9)
C74 C80 1.389(10)
C79 C86 1.758(13)
C82 C84 1.506(9)
C84 C89 1.400(11)
C86 C87 1.418(14)
